data_1538641
loop_
_publ_author_name
'Lomnitskaya, Ya.F.'
'Kuz'ma, Yu.B.'

_publ_section_title
;
 Interaction of zirconium and phosphorus with molybdenum, tungsten, or
 rhenium.
;
_journal_name_full 'Soviet Powder Metallurgy and Metal Ceramics'
_journal_page_first 162
_journal_page_last 165
_journal_volume 340
_journal_year 1991
_chemical_formula_sum 'Mo3.8 P Zr9.2'
_chemical_name_systematic 'Mo3.8 Zr9.2 P'
_space_group_IT_number 194
_symmetry_space_group_name_Hall '-P 6c 2c'
_symmetry_space_group_name_H-M 'P 63/m m c'
_cell_angle_alpha 90
_cell_angle_beta 90
_cell_angle_gamma 120
_cell_formula_units_Z 2
_cell_length_a 8.69
_cell_length_b 8.69
_cell_length_c 8.691
_cell_volume 568.382
_citation_journal_id_ASTM SPMCAV
_cod_data_source_file Lomnitskaya_SPMCAV_1991_704.cif
_cod_data_source_block Mo3.8P1Zr9.2
_cod_original_cell_volume 568.3815
_cod_original_formula_sum 'Mo3.8 P1 Zr9.2'
_cod_database_code 1538641

loop_
_symmetry_equiv_pos_as_xyz
x,y,z
x-y,x,z+1/2
-y,x-y,z
-x,-y,z+1/2
-x+y,-x,z
y,-x+y,z+1/2
-y,-x,-z+1/2
x-y,-y,-z
x,x-y,-z+1/2
y,x,-z
-x+y,y,-z+1/2
-x,-x+y,-z
-x,-y,-z
-x+y,-x,-z-1/2
y,-x+y,-z
x,y,-z-1/2
x-y,x,-z
-y,x-y,-z-1/2
y,x,z-1/2
-x+y,y,z
-x,-x+y,z-1/2
-y,-x,z
x-y,-y,z-1/2
x,x-y,z

loop_
_atom_site_label
_atom_site_type_symbol
_atom_site_fract_x
_atom_site_fract_y
_atom_site_fract_z
_atom_site_occupancy
_atom_site_U_iso_or_equiv
Zr1 Zr 0 0 0 0.2 0.0
Mo2 Mo 0.9003 0.8006 0.25 1 0.0
P1 P 0.3333 0.6667 0.25 1 0.0
Mo1 Mo 0 0 0 0.8 0.0
Zr3 Zr 0.2009 0.4018 0.0517 1 0.0
Zr2 Zr 0.5357 0.0714 0.25 1 0.0
